data_4069984
loop_
_publ_author_name
'Enk, Barbara'
'Kopacka, Holger'
'Wurst, Klaus'
'M\"uller, Thomas'
'Bildstein, Benno'

_publ_section_title
;
 An Efficient, Modular Route to New 2-Acyl-6-aminopentafulvenes and
 Planar-Chiral [N,O]-Functionalized Pentamethylruthenocenes
;
_journal_issue 18
_journal_name_full Organometallics
_journal_page_first 5575
_journal_paper_doi 10.1021/om900549c
_journal_volume 28
_journal_year 2009
_chemical_formula_sum 'C32 H32 F3 N O Ru'
_chemical_formula_weight 604.66
_chemical_name_systematic
; 
 ? 
;
_space_group_IT_number 14
_symmetry_cell_setting monoclinic
_symmetry_space_group_name_Hall '-P 2ybc'
_symmetry_space_group_name_H-M 'P 1 21/c 1'
_atom_sites_solution_hydrogens geom
_atom_sites_solution_primary direct
_atom_sites_solution_secondary difmap
_audit_creation_method SHELXL-97
_cell_angle_alpha 90.00
_cell_angle_beta 107.873(1)
_cell_angle_gamma 90.00
_cell_formula_units_Z 4
_cell_length_a 16.4901(3)
_cell_length_b 8.2331(2)
_cell_length_c 22.1452(4)
_cell_measurement_reflns_used 25777
_cell_measurement_temperature 233(2)
_cell_measurement_theta_max 26.0
_cell_measurement_theta_min 1.0
_cell_volume 2861.44(10)
_computing_data_collection COLLECT
_computing_data_reduction 'DENZO and SCALEPACK'
_computing_structure_refinement 'SHELXL-97 (Sheldrick, 1997)'
_computing_structure_solution 'SHELXS-97 (Sheldrick, 1990)'
_diffrn_ambient_temperature 233(2)
_diffrn_measured_fraction_theta_full 0.999
_diffrn_measured_fraction_theta_max 0.999
_diffrn_measurement_device_type 'Nonius KappaCCD'
_diffrn_measurement_method 'phi- and omega-scans'
_diffrn_radiation_monochromator graphite
_diffrn_radiation_source 'fine-focus sealed tube'
_diffrn_radiation_type MoK\a
_diffrn_radiation_wavelength 0.71073
_diffrn_reflns_av_R_equivalents 0.0297
_diffrn_reflns_av_sigmaI/netI 0.0305
_diffrn_reflns_limit_h_max 20
_diffrn_reflns_limit_h_min -20
_diffrn_reflns_limit_k_max 10
_diffrn_reflns_limit_k_min -9
_diffrn_reflns_limit_l_max 27
_diffrn_reflns_limit_l_min -27
_diffrn_reflns_number 17979
_diffrn_reflns_theta_full 26.00
_diffrn_reflns_theta_max 26.00
_diffrn_reflns_theta_min 1.93
_diffrn_standards_number 0
_exptl_absorpt_coefficient_mu 0.592
_exptl_absorpt_correction_type none
_exptl_crystal_colour yellow
_exptl_crystal_density_diffrn 1.404
_exptl_crystal_density_method 'not measured'
_exptl_crystal_description prism
_exptl_crystal_F_000 1240
_exptl_crystal_size_max 0.15
_exptl_crystal_size_mid 0.12
_exptl_crystal_size_min 0.08
_refine_diff_density_max 0.406
_refine_diff_density_min -0.735
_refine_diff_density_rms 0.057
_refine_ls_extinction_method none
_refine_ls_goodness_of_fit_ref 1.067
_refine_ls_hydrogen_treatment constr
_refine_ls_matrix_type full
_refine_ls_number_parameters 350
_refine_ls_number_reflns 5612
_refine_ls_number_restraints 0
_refine_ls_restrained_S_all 1.067
_refine_ls_R_factor_all 0.0392
_refine_ls_R_factor_gt 0.0312
_refine_ls_shift/su_max 0.009
_refine_ls_shift/su_mean 0.000
_refine_ls_structure_factor_coef Fsqd
_refine_ls_weighting_details 'calc w=1/[\s^2^(Fo^2^)+(0.0358P)^2^+1.4460P] where P=(Fo^2^+2Fc^2^)/3'
_refine_ls_weighting_scheme calc
_refine_ls_wR_factor_gt 0.0759
_refine_ls_wR_factor_ref 0.0796
_reflns_number_gt 4818
_reflns_number_total 5612
_reflns_threshold_expression >2sigma(I)
_cod_data_source_file om900549c_si_001.cif
_cod_data_source_block 16
_cod_original_sg_symbol_H-M P21/c
_cod_database_code 4069984

loop_
_symmetry_equiv_pos_as_xyz
'x, y, z'
'-x, y+1/2, -z+1/2'
'-x, -y, -z'
'x, -y-1/2, z-1/2'

loop_
_atom_site_label
_atom_site_type_symbol
_atom_site_fract_x
_atom_site_fract_y
_atom_site_fract_z
_atom_site_U_iso_or_equiv
_atom_site_adp_type
_atom_site_occupancy
_atom_site_symmetry_multiplicity
_atom_site_calc_flag
_atom_site_refinement_flags
Ru1 Ru 0.247359(10) 0.01403(2) 0.370612(8) 0.03099(8) Uani 1 1 d .
N1 N 0.32098(11) 0.1922(2) 0.53555(8) 0.0369(4) Uani 1 1 d .
O1 O 0.12530(13) 0.3653(2) 0.39957(9) 0.0595(5) Uani 1 1 d .
C1 C 0.37319(15) 0.1004(3) 0.37315(12) 0.0456(6) Uani 1 1 d .
C2 C 0.35912(15) -0.0547(3) 0.34447(14) 0.0492(6) Uani 1 1 d .
C3 C 0.28839(16) -0.0442(3) 0.28897(13) 0.0476(6) Uani 1 1 d .
C4 C 0.25789(16) 0.1167(4) 0.28316(11) 0.0476(6) Uani 1 1 d .
C5 C 0.31016(17) 0.2070(3) 0.33591(12) 0.0454(6) Uani 1 1 d .
C6 C 0.23686(16) -0.1046(3) 0.45647(12) 0.0424(6) Uani 1 1 d .
H6 H 0.2832 -0.1514 0.4876 0.051 Uiso 1 1 calc .
C7 C 0.18226(17) -0.1865(3) 0.40328(13) 0.0487(6) Uani 1 1 d .
H7 H 0.1860 -0.2968 0.3935 0.058 Uiso 1 1 calc .
C8 C 0.12151(15) -0.0758(3) 0.36742(12) 0.0461(6) Uani 1 1 d .
H8 H 0.0783 -0.0984 0.3294 0.055 Uiso 1 1 calc .
C9 C 0.13752(14) 0.0790(3) 0.39972(11) 0.0370(5) Uani 1 1 d .
C10 C 0.21041(14) 0.0598(3) 0.45532(10) 0.0337(5) Uani 1 1 d .
C11 C 0.24065(13) 0.1730(3) 0.51012(10) 0.0336(5) Uani 1 1 d .
C12 C 0.17158(14) 0.2403(3) 0.53426(10) 0.0392(5) Uani 1 1 d .
C13 C 0.16617(16) 0.4037(3) 0.54681(12) 0.0490(6) Uani 1 1 d .
H13 H 0.2081 0.4760 0.5425 0.059 Uiso 1 1 calc .
C14 C 0.0982(2) 0.4610(4) 0.56599(14) 0.0643(9) Uani 1 1 d .
H14 H 0.0942 0.5724 0.5739 0.077 Uiso 1 1 calc .
C15 C 0.03755(18) 0.3568(5) 0.57334(14) 0.0711(10) Uani 1 1 d .
H15 H -0.0081 0.3962 0.5861 0.085 Uiso 1 1 calc .
C16 C 0.04359(18) 0.1949(5) 0.56198(15) 0.0705(9) Uani 1 1 d .
H16 H 0.0027 0.1227 0.5681 0.085 Uiso 1 1 calc .
C17 C 0.10938(16) 0.1362(4) 0.54154(13) 0.0547(7) Uani 1 1 d .
H17 H 0.1118 0.0250 0.5326 0.066 Uiso 1 1 calc .
C18 C 0.35439(13) 0.2773(3) 0.59405(11) 0.0391(5) Uani 1 1 d .
C19 C 0.36432(14) 0.1957(4) 0.65114(11) 0.0470(6) Uani 1 1 d .
C20 C 0.40398(16) 0.2778(5) 0.70770(12) 0.0603(8) Uani 1 1 d .
H20 H 0.4111 0.2251 0.7466 0.072 Uiso 1 1 calc .
C21 C 0.43282(17) 0.4342(5) 0.70739(14) 0.0639(8) Uani 1 1 d .
H21 H 0.4584 0.4883 0.7459 0.077 Uiso 1 1 calc .
C22 C 0.42433(18) 0.5112(3) 0.65120(15) 0.0576(8) Uani 1 1 d .
H22 H 0.4446 0.6180 0.6515 0.069 Uiso 1 1 calc .
C23 C 0.38616(15) 0.4343(3) 0.59349(12) 0.0467(6) Uani 1 1 d .
C24 C 0.09836(16) 0.2344(4) 0.37777(11) 0.0465(6) Uani 1 1 d .
C25 C 0.0124(2) 0.2331(5) 0.32445(15) 0.0727(10) Uani 1 1 d .
C191 C 0.3349(2) 0.0231(4) 0.65189(15) 0.0675(9) Uani 1 1 d .
H19A H 0.2732 0.0197 0.6374 0.101 Uiso 1 1 calc R
H19B H 0.3557 -0.0193 0.6948 0.101 Uiso 1 1 calc R
H19C H 0.3570 -0.0424 0.6240 0.101 Uiso 1 1 calc R
C231 C 0.3794(2) 0.5174(3) 0.53159(15) 0.0625(8) Uani 1 1 d .
H23A H 0.3956 0.6306 0.5395 0.094 Uiso 1 1 calc R
H23B H 0.3212 0.5106 0.5038 0.094 Uiso 1 1 calc R
H23C H 0.4172 0.4647 0.5116 0.094 Uiso 1 1 calc R
C01 C 0.44421(19) 0.1481(5) 0.43139(15) 0.0787(11) Uani 1 1 d .
H01A H 0.4270 0.1279 0.4688 0.118 Uiso 1 1 calc R
H01B H 0.4569 0.2626 0.4292 0.118 Uiso 1 1 calc R
H01C H 0.4946 0.0845 0.4337 0.118 Uiso 1 1 calc R
C03 C 0.2551(2) -0.1770(5) 0.24087(17) 0.0876(12) Uani 1 1 d .
H03A H 0.1936 -0.1691 0.2241 0.131 Uiso 1 1 calc R
H03B H 0.2706 -0.2820 0.2610 0.131 Uiso 1 1 calc R
H03C H 0.2797 -0.1655 0.2066 0.131 Uiso 1 1 calc R
C02 C 0.4141(2) -0.2016(4) 0.3675(2) 0.0911(12) Uani 1 1 d .
H02A H 0.4594 -0.2041 0.3481 0.137 Uiso 1 1 calc R
H02B H 0.3797 -0.2990 0.3560 0.137 Uiso 1 1 calc R
H02C H 0.4386 -0.1963 0.4133 0.137 Uiso 1 1 calc R
C04 C 0.1878(2) 0.1850(5) 0.22867(15) 0.0839(11) Uani 1 1 d .
H04A H 0.2097 0.2084 0.1937 0.126 Uiso 1 1 calc R
H04B H 0.1665 0.2842 0.2419 0.126 Uiso 1 1 calc R
H04C H 0.1419 0.1064 0.2152 0.126 Uiso 1 1 calc R
C05 C 0.3026(3) 0.3847(4) 0.34689(18) 0.0830(11) Uani 1 1 d .
H05A H 0.3261 0.4080 0.3918 0.124 Uiso 1 1 calc R
H05B H 0.2430 0.4161 0.3324 0.124 Uiso 1 1 calc R
H05C H 0.3336 0.4454 0.3236 0.124 Uiso 1 1 calc R
F1 F -0.04641(13) 0.1625(4) 0.34460(13) 0.1330(11) Uani 1 1 d .
F2 F 0.01441(14) 0.1602(4) 0.27321(10) 0.1291(11) Uani 1 1 d .
F3 F -0.01695(15) 0.3788(3) 0.30815(10) 0.1177(9) Uani 1 1 d .

loop_
_atom_site_aniso_label
_atom_site_aniso_U_11
_atom_site_aniso_U_22
_atom_site_aniso_U_33
_atom_site_aniso_U_23
_atom_site_aniso_U_13
_atom_site_aniso_U_12
Ru1 0.02946(11) 0.03009(11) 0.03401(12) -0.00234(7) 0.01059(8) -0.00008(7)
N1 0.0351(10) 0.0398(11) 0.0354(10) -0.0015(8) 0.0100(8) 0.0008(8)
O1 0.0747(13) 0.0505(12) 0.0522(11) 0.0022(9) 0.0178(10) 0.0209(10)
C1 0.0389(13) 0.0543(16) 0.0465(14) -0.0026(12) 0.0173(11) -0.0158(11)
C2 0.0343(13) 0.0446(14) 0.0782(19) 0.0006(14) 0.0315(13) -0.0011(11)
C3 0.0451(14) 0.0538(16) 0.0531(16) -0.0199(13) 0.0286(12) -0.0126(12)
C4 0.0486(14) 0.0633(17) 0.0334(13) 0.0062(12) 0.0163(11) -0.0041(12)
C5 0.0605(15) 0.0345(13) 0.0510(15) -0.0003(11) 0.0317(12) -0.0053(12)
C6 0.0508(14) 0.0344(13) 0.0457(14) 0.0071(11) 0.0203(11) 0.0037(11)
C7 0.0599(16) 0.0321(13) 0.0635(17) -0.0066(12) 0.0330(13) -0.0090(11)
C8 0.0361(12) 0.0541(16) 0.0518(15) -0.0159(13) 0.0192(11) -0.0135(12)
C9 0.0311(11) 0.0415(13) 0.0396(13) -0.0044(11) 0.0125(9) 0.0014(10)
C10 0.0342(11) 0.0343(12) 0.0344(12) 0.0012(10) 0.0131(9) 0.0014(9)
C11 0.0363(12) 0.0337(12) 0.0312(11) 0.0041(9) 0.0110(9) 0.0023(9)
C12 0.0351(12) 0.0520(15) 0.0285(11) -0.0048(10) 0.0070(9) 0.0045(10)
C13 0.0453(14) 0.0560(16) 0.0438(14) -0.0046(12) 0.0110(11) 0.0081(12)
C14 0.0604(19) 0.078(2) 0.0499(17) -0.0134(15) 0.0106(14) 0.0277(17)
C15 0.0415(16) 0.123(3) 0.0490(17) -0.0192(18) 0.0142(13) 0.0165(18)
C16 0.0438(16) 0.113(3) 0.0606(19) -0.0194(19) 0.0257(14) -0.0116(17)
C17 0.0449(14) 0.072(2) 0.0502(16) -0.0112(14) 0.0194(12) -0.0070(13)
C18 0.0276(11) 0.0515(14) 0.0375(12) -0.0068(11) 0.0088(9) 0.0054(10)
C19 0.0329(12) 0.0677(18) 0.0409(14) 0.0028(12) 0.0118(10) 0.0066(11)
C20 0.0406(14) 0.102(3) 0.0377(14) -0.0016(15) 0.0117(11) 0.0103(15)
C21 0.0401(15) 0.097(2) 0.0521(18) -0.0289(17) 0.0098(12) -0.0019(16)
C22 0.0437(15) 0.0640(19) 0.0619(19) -0.0210(15) 0.0113(13) -0.0029(12)
C23 0.0369(12) 0.0518(15) 0.0493(15) -0.0085(12) 0.0101(11) 0.0017(11)
C24 0.0466(14) 0.0581(17) 0.0341(13) -0.0022(12) 0.0115(11) 0.0172(12)
C25 0.0593(19) 0.098(3) 0.0535(18) -0.0038(18) 0.0064(15) 0.0346(19)
C191 0.066(2) 0.078(2) 0.0549(18) 0.0196(16) 0.0131(15) -0.0011(16)
C231 0.070(2) 0.0514(18) 0.0629(19) 0.0006(14) 0.0155(15) -0.0112(14)
C01 0.0559(18) 0.115(3) 0.0587(19) -0.0014(19) 0.0074(14) -0.0376(18)
C03 0.095(2) 0.092(3) 0.097(3) -0.061(2) 0.061(2) -0.043(2)
C02 0.060(2) 0.069(2) 0.160(4) 0.022(2) 0.057(2) 0.0226(17)
C04 0.065(2) 0.130(3) 0.0550(18) 0.029(2) 0.0162(15) 0.004(2)
C05 0.130(3) 0.0390(17) 0.096(3) 0.0037(17) 0.058(2) -0.0126(18)
F1 0.0442(11) 0.207(3) 0.131(2) 0.038(2) 0.0016(12) 0.0052(14)
F2 0.0943(15) 0.200(3) 0.0620(13) -0.0463(15) -0.0219(11) 0.0648(17)
F3 0.1084(17) 0.124(2) 0.0896(16) 0.0167(14) -0.0157(13) 0.0614(16)

loop_
_atom_type_symbol
_atom_type_description
_atom_type_scat_dispersion_real
_atom_type_scat_dispersion_imag
_atom_type_scat_source
C C 0.0033 0.0016 'International Tables Vol C Tables 4.2.6.8 and 6.1.1.4'
H H 0.0000 0.0000 'International Tables Vol C Tables 4.2.6.8 and 6.1.1.4'
N N 0.0061 0.0033 'International Tables Vol C Tables 4.2.6.8 and 6.1.1.4'
O O 0.0106 0.0060 'International Tables Vol C Tables 4.2.6.8 and 6.1.1.4'
F F 0.0171 0.0103 'International Tables Vol C Tables 4.2.6.8 and 6.1.1.4'
Ru Ru -1.2594 0.8363 'International Tables Vol C Tables 4.2.6.8 and 6.1.1.4'

loop_
_geom_angle_atom_site_label_1
_geom_angle_atom_site_label_2
_geom_angle_atom_site_label_3
_geom_angle
C5 Ru1 C9 117.36(9)
C5 Ru1 C4 38.53(10)
C9 Ru1 C4 118.21(10)
C5 Ru1 C2 63.76(10)
C9 Ru1 C2 178.13(10)
C4 Ru1 C2 63.63(11)
C5 Ru1 C3 63.91(10)
C9 Ru1 C3 143.62(9)
C4 Ru1 C3 37.90(11)
C2 Ru1 C3 38.03(11)
C5 Ru1 C10 118.07(9)
C9 Ru1 C10 38.76(8)
C4 Ru1 C10 145.37(10)
C2 Ru1 C10 139.54(10)
C3 Ru1 C10 176.59(9)
C5 Ru1 C1 38.07(10)
C9 Ru1 C1 142.02(10)
C4 Ru1 C1 63.82(9)
C2 Ru1 C1 37.94(10)
C3 Ru1 C1 63.60(9)
C10 Ru1 C1 115.97(9)
C5 Ru1 C8 142.32(10)
C9 Ru1 C8 38.80(10)
C4 Ru1 C8 116.04(10)
C2 Ru1 C8 141.24(10)
C3 Ru1 C8 115.75(9)
C10 Ru1 C8 64.65(9)
C1 Ru1 C8 179.18(10)
C5 Ru1 C6 144.08(10)
C9 Ru1 C6 63.64(9)
C4 Ru1 C6 176.48(10)
C2 Ru1 C6 114.54(10)
C3 Ru1 C6 138.82(10)
C10 Ru1 C6 37.94(9)
C1 Ru1 C6 116.85(9)
C8 Ru1 C6 63.24(10)
C5 Ru1 C7 178.32(9)
C9 Ru1 C7 63.41(9)
C4 Ru1 C7 139.84(10)
C2 Ru1 C7 115.52(10)
C3 Ru1 C7 114.53(10)
C10 Ru1 C7 63.52(9)
C1 Ru1 C7 142.26(10)
C8 Ru1 C7 37.32(10)
C6 Ru1 C7 37.51(10)
C11 N1 C18 121.28(19)
C2 C1 C5 107.9(2)
C2 C1 C01 126.7(3)
C5 C1 C01 125.3(3)
C2 C1 Ru1 70.70(13)
C5 C1 Ru1 70.36(13)
C01 C1 Ru1 126.32(19)
C1 C2 C3 108.3(2)
C1 C2 C02 125.1(3)
C3 C2 C02 126.5(3)
C1 C2 Ru1 71.35(14)
C3 C2 Ru1 70.99(14)
C02 C2 Ru1 126.3(2)
C4 C3 C2 108.2(2)
C4 C3 C03 125.1(3)
C2 C3 C03 126.5(3)
C4 C3 Ru1 71.00(14)
C2 C3 Ru1 70.98(15)
C03 C3 Ru1 127.60(19)
C3 C4 C5 107.8(2)
C3 C4 C04 126.2(3)
C5 C4 C04 125.8(3)
C3 C4 Ru1 71.09(15)
C5 C4 Ru1 70.49(13)
C04 C4 Ru1 127.68(19)
C1 C5 C4 107.8(2)
C1 C5 C05 126.5(3)
C4 C5 C05 125.6(3)
C1 C5 Ru1 71.57(14)
C4 C5 Ru1 70.98(14)
C05 C5 Ru1 126.0(2)
C7 C6 C10 109.0(2)
C7 C6 Ru1 71.91(14)
C10 C6 Ru1 70.45(13)
C8 C7 C6 108.8(2)
C8 C7 Ru1 70.38(14)
C6 C7 Ru1 70.57(14)
C7 C8 C9 107.5(2)
C7 C8 Ru1 72.29(14)
C9 C8 Ru1 70.00(12)
C10 C9 C8 107.7(2)
C10 C9 C24 123.5(2)
C8 C9 C24 128.2(2)
C10 C9 Ru1 70.92(12)
C8 C9 Ru1 71.20(12)
C24 C9 Ru1 116.44(17)
C6 C10 C9 106.9(2)
C6 C10 C11 123.9(2)
C9 C10 C11 127.6(2)
C6 C10 Ru1 71.61(13)
C9 C10 Ru1 70.32(13)
C11 C10 Ru1 134.32(16)
N1 C11 C10 118.56(19)
N1 C11 C12 126.3(2)
C10 C11 C12 114.78(18)
C13 C12 C17 118.9(2)
C13 C12 C11 122.2(2)
C17 C12 C11 118.9(2)
C12 C13 C14 119.8(3)
C15 C14 C13 120.6(3)
C14 C15 C16 119.6(3)
C15 C16 C17 120.7(3)
C12 C17 C16 120.3(3)
C23 C18 C19 120.9(2)
C23 C18 N1 119.2(2)
C19 C18 N1 119.4(2)
C18 C19 C20 118.1(3)
C18 C19 C191 121.1(2)
C20 C19 C191 120.8(3)
C21 C20 C19 121.1(3)
C22 C21 C20 120.1(3)
C21 C22 C23 121.1(3)
C22 C23 C18 118.6(3)
C22 C23 C231 121.0(3)
C18 C23 C231 120.4(2)
O1 C24 C9 125.6(2)
O1 C24 C25 116.8(3)
C9 C24 C25 117.5(3)
F2 C25 F3 107.0(3)
F2 C25 F1 108.2(4)
F3 C25 F1 104.5(3)
F2 C25 C24 114.2(2)
F3 C25 C24 112.5(3)
F1 C25 C24 110.0(3)

loop_
_geom_bond_atom_site_label_1
_geom_bond_atom_site_label_2
_geom_bond_distance
Ru1 C5 2.162(2)
Ru1 C9 2.168(2)
Ru1 C4 2.168(2)
Ru1 C2 2.169(2)
Ru1 C3 2.170(2)
Ru1 C10 2.176(2)
Ru1 C1 2.178(2)
Ru1 C8 2.184(2)
Ru1 C6 2.191(2)
Ru1 C7 2.208(2)
N1 C11 1.280(3)
N1 C18 1.426(3)
O1 C24 1.209(3)
C1 C2 1.413(4)
C1 C5 1.415(4)
C1 C01 1.504(4)
C2 C3 1.414(4)
C2 C02 1.503(4)
C3 C4 1.409(4)
C3 C03 1.508(4)
C4 C5 1.429(4)
C4 C04 1.500(4)
C5 C05 1.495(4)
C6 C7 1.415(4)
C6 C10 1.420(3)
C7 C8 1.406(4)
C8 C9 1.445(4)
C9 C10 1.441(3)
C9 C24 1.448(3)
C10 C11 1.490(3)
C11 C12 1.504(3)
C12 C13 1.382(4)
C12 C17 1.383(4)
C13 C14 1.397(4)
C14 C15 1.365(5)
C15 C16 1.365(5)
C16 C17 1.385(4)
C18 C23 1.396(4)
C18 C19 1.396(3)
C19 C20 1.397(4)
C19 C191 1.503(4)
C20 C21 1.373(5)
C21 C22 1.365(5)
C22 C23 1.392(4)
C23 C231 1.506(4)
C24 C25 1.541(4)
C25 F2 1.293(4)
C25 F3 1.302(4)
C25 F1 1.320(4)
